data_7241685
loop_
_publ_author_name
'Zhang, Yuewei'
'Bao, Qingqing'
'Zhang, Ning'
'Wang, Shuohang'
'Yu, Xue'

_publ_section_title
;
 Stereocontrolled addition of Grignard reagents to oxa-bridged
 benzazepines: highly efficient synthesis of functionalized benzazepine
 scaffolds
;
_journal_issue 68
_journal_name_full 'RSC Advances'
_journal_page_first 41802
_journal_page_last 41806
_journal_paper_doi 10.1039/D0RA08758K
_journal_volume 10
_journal_year 2020
_chemical_formula_moiety 'C11 H15 N O'
_chemical_formula_sum 'C11 H15 N O'
_chemical_formula_weight 177.24
_space_group_IT_number 14
_space_group_name_Hall '-P 2ybc'
_space_group_name_H-M_alt 'P 1 21/c 1'
_symmetry_cell_setting monoclinic
_symmetry_space_group_name_H-M 'P 1 21/c 1'
_atom_sites_solution_hydrogens geom
_atom_sites_solution_primary direct
_atom_sites_solution_secondary difmap
_audit_creation_method SHELXL-97
_audit_update_record
;
2014-11-12 deposited with the CCDC.	2020-11-11 downloaded from the CCDC.
;
_cell_angle_alpha 90.00
_cell_angle_beta 94.892(2)
_cell_angle_gamma 90.00
_cell_formula_units_Z 8
_cell_length_a 16.418(2)
_cell_length_b 6.5616(9)
_cell_length_c 17.993(2)
_cell_measurement_reflns_used 1072
_cell_measurement_temperature 293(2)
_cell_measurement_theta_max 23.55
_cell_measurement_theta_min 2.49
_cell_volume 1931.3(4)
_computing_structure_refinement 'SHELXL-97 (Sheldrick, 1997)'
_diffrn_ambient_temperature 293(2)
_diffrn_measured_fraction_theta_full 0.995
_diffrn_measured_fraction_theta_max 0.995
_diffrn_measurement_device_type 'CCD area detector'
_diffrn_measurement_method 'phi and omega scans'
_diffrn_radiation_monochromator graphite
_diffrn_radiation_source 'fine-focus sealed tube'
_diffrn_radiation_type MoK\a
_diffrn_radiation_wavelength 0.71073
_diffrn_reflns_av_R_equivalents 0.0566
_diffrn_reflns_av_unetI/netI 0.0620
_diffrn_reflns_limit_h_max 19
_diffrn_reflns_limit_h_min -19
_diffrn_reflns_limit_k_max 7
_diffrn_reflns_limit_k_min -7
_diffrn_reflns_limit_l_max 21
_diffrn_reflns_limit_l_min -18
_diffrn_reflns_number 10986
_diffrn_reflns_theta_full 25.05
_diffrn_reflns_theta_max 25.05
_diffrn_reflns_theta_min 2.27
_exptl_absorpt_coefficient_mu 0.078
_exptl_absorpt_correction_T_max 0.9
_exptl_absorpt_correction_T_min 0.574865
_exptl_absorpt_correction_type multi-scan
_exptl_absorpt_process_details sadabs
_exptl_crystal_density_diffrn 1.219
_exptl_crystal_density_method 'not measured'
_exptl_crystal_F_000 768
_exptl_crystal_recrystallization_method 'Re-crystallisation from solvent: PE/EtOAc'
_exptl_crystal_size_max .4
_exptl_crystal_size_mid .4
_exptl_crystal_size_min .1
_refine_diff_density_max 0.137
_refine_diff_density_min -0.180
_refine_diff_density_rms 0.036
_refine_ls_extinction_method none
_refine_ls_goodness_of_fit_ref 0.964
_refine_ls_hydrogen_treatment mixed
_refine_ls_matrix_type full
_refine_ls_number_parameters 239
_refine_ls_number_reflns 3401
_refine_ls_number_restraints 0
_refine_ls_restrained_S_all 0.964
_refine_ls_R_factor_all 0.1178
_refine_ls_R_factor_gt 0.0505
_refine_ls_shift/su_max 0.000
_refine_ls_shift/su_mean 0.000
_refine_ls_structure_factor_coef Fsqd
_refine_ls_weighting_details 'calc w=1/[\s^2^(Fo^2^)+(0.0602P)^2^+0.0000P] where P=(Fo^2^+2Fc^2^)/3'
_refine_ls_weighting_scheme calc
_refine_ls_wR_factor_gt 0.1074
_refine_ls_wR_factor_ref 0.1383
_reflns_number_gt 1751
_reflns_number_total 3401
_reflns_threshold_expression >2sigma(I)
_cod_data_source_file d0ra08758k2.cif
_cod_data_source_block 069
_cod_depositor_comments
;
The following automatic conversions were performed:

data item '_symmetry_cell_setting' value 'Monoclinic' was changed to
'monoclinic' in accordance with the
/home/data/users/saulius/crontab/automatic-downloads/current/RSC/lib/dictionaries/cif_core.dic
dictionary named 'cif_core.dic' version 2.4.2 last updated on
2011-04-26.

Automatic conversion script
Id: cif_fix_values 7556 2019-12-06 15:28:31Z antanas 
;
_cod_original_cell_volume 1931.3(5)
_cod_original_sg_symbol_H-M 'P2(1)/c  '
_cod_database_code 7241685

loop_
_symmetry_equiv_pos_as_xyz
'x, y, z'
'-x, y+1/2, -z+1/2'
'-x, -y, -z'
'x, -y-1/2, z-1/2'

loop_
_atom_site_label
_atom_site_type_symbol
_atom_site_fract_x
_atom_site_fract_y
_atom_site_fract_z
_atom_site_U_iso_or_equiv
_atom_site_adp_type
_atom_site_occupancy
_atom_site_symmetry_multiplicity
_atom_site_calc_flag
_atom_site_refinement_flags
_atom_site_disorder_assembly
_atom_site_disorder_group
C1 C 0.5364(2) 0.2930(7) 0.66158(17) 0.0789(11) Uani 1 1 d . . .
H1C H 0.4896 0.2655 0.6304 0.095 Uiso 1 1 calc R . .
C2 C 0.54586(18) 0.4765(6) 0.69708(17) 0.0683(9) Uani 1 1 d . . .
H2C H 0.5038 0.5719 0.6923 0.082 Uiso 1 1 calc R . .
C3 C 0.5967(2) 0.1509(5) 0.67263(14) 0.0634(9) Uani 1 1 d . . .
H3 H 0.5891 0.0240 0.6500 0.076 Uiso 1 1 calc R . .
C4 C 0.61733(16) 0.5216(4) 0.74000(14) 0.0495(7) Uani 1 1 d . . .
H4 H 0.6233 0.6477 0.7634 0.059 Uiso 1 1 calc R . .
C5 C 0.66894(15) 0.1874(4) 0.71610(13) 0.0418(6) Uani 1 1 d . . .
C6 C 0.68038(14) 0.3806(4) 0.74856(12) 0.0358(6) Uani 1 1 d . . .
C7 C 0.72977(19) 0.0173(4) 0.73069(14) 0.0543(8) Uani 1 1 d . . .
H7 H 0.7081 -0.0987 0.7010 0.065 Uiso 1 1 calc R . .
C8 C 0.83101(14) 0.4214(4) 0.75831(13) 0.0417(6) Uani 1 1 d . . .
H8 H 0.8218 0.4745 0.7074 0.050 Uiso 1 1 calc R . .
C9 C 0.89186(15) 0.5595(5) 0.80284(15) 0.0638(8) Uani 1 1 d . . .
H9A H 0.8691 0.6938 0.8057 0.096 Uiso 1 1 calc R . .
H9B H 0.9417 0.5661 0.7786 0.096 Uiso 1 1 calc R . .
H9C H 0.9031 0.5056 0.8523 0.096 Uiso 1 1 calc R . .
C10 C 0.81374(18) 0.0587(4) 0.70577(16) 0.0632(9) Uani 1 1 d . . .
H10A H 0.8078 0.1127 0.6554 0.076 Uiso 1 1 calc R . .
H10B H 0.8431 -0.0692 0.7044 0.076 Uiso 1 1 calc R . .
C11 C 0.86430(16) 0.2066(4) 0.75512(15) 0.0569(8) Uani 1 1 d . . .
H11A H 0.9186 0.2134 0.7378 0.068 Uiso 1 1 calc R . .
H11B H 0.8699 0.1521 0.8054 0.068 Uiso 1 1 calc R . .
C12 C 0.95252(16) 0.2419(5) 0.54902(15) 0.0545(8) Uani 1 1 d . . .
H12 H 0.9924 0.1411 0.5540 0.065 Uiso 1 1 calc R . .
C13 C 0.96515(18) 0.4249(6) 0.58491(16) 0.0645(9) Uani 1 1 d . . .
H13 H 1.0132 0.4486 0.6148 0.077 Uiso 1 1 calc R . .
C14 C 0.88089(15) 0.2079(4) 0.50575(13) 0.0416(6) Uani 1 1 d . . .
H14 H 0.8731 0.0831 0.4817 0.050 Uiso 1 1 calc R . .
C15 C 0.9057(2) 0.5735(5) 0.57611(14) 0.0600(8) Uani 1 1 d . . .
H15 H 0.9146 0.6976 0.6004 0.072 Uiso 1 1 calc R . .
C16 C 0.81983(14) 0.3539(4) 0.49684(12) 0.0352(6) Uani 1 1 d . . .
C17 C 0.83254(16) 0.5436(4) 0.53193(13) 0.0441(7) Uani 1 1 d . . .
C18 C 0.7715(2) 0.7147(4) 0.52143(14) 0.0576(8) Uani 1 1 d . . .
H18 H 0.7930 0.8255 0.5539 0.069 Uiso 1 1 calc R . .
C19 C 0.68687(19) 0.6693(4) 0.54442(15) 0.0652(9) Uani 1 1 d . . .
H19A H 0.6575 0.7970 0.5472 0.078 Uiso 1 1 calc R . .
H19B H 0.6923 0.6109 0.5941 0.078 Uiso 1 1 calc R . .
C20 C 0.63585(17) 0.5260(4) 0.49331(15) 0.0589(8) Uani 1 1 d . . .
H20A H 0.6294 0.5864 0.4440 0.071 Uiso 1 1 calc R . .
H20B H 0.5819 0.5161 0.5112 0.071 Uiso 1 1 calc R . .
C21 C 0.66930(15) 0.3118(4) 0.48618(14) 0.0445(7) Uani 1 1 d . . .
H21 H 0.6788 0.2522 0.5361 0.053 Uiso 1 1 calc R . .
C22 C 0.60928(15) 0.1786(4) 0.43967(15) 0.0627(8) Uani 1 1 d . . .
H22A H 0.5994 0.2358 0.3906 0.094 Uiso 1 1 calc R . .
H22B H 0.5588 0.1714 0.4628 0.094 Uiso 1 1 calc R . .
H22C H 0.6316 0.0440 0.4361 0.094 Uiso 1 1 calc R . .
N1 N 0.75263(11) 0.4267(3) 0.79365(10) 0.0370(5) Uani 1 1 d . . .
H1A H 0.7468 0.5529 0.8120 0.044 Uiso 1 1 d R . .
N2 N 0.74755(11) 0.3135(3) 0.45062(10) 0.0380(5) Uani 1 1 d . . .
H2A H 0.7533 0.1903 0.4297 0.046 Uiso 1 1 d R . .
O1 O 0.73313(13) -0.0476(3) 0.80754(9) 0.0607(6) Uani 1 1 d . . .
H1 H 0.7376 0.0524 0.8349 0.091 Uiso 1 1 calc R . .
O2 O 0.76750(14) 0.7944(2) 0.44617(9) 0.0657(6) Uani 1 1 d . . .
H2 H 0.7589 0.7007 0.4163 0.099 Uiso 1 1 calc R . .

loop_
_atom_site_aniso_label
_atom_site_aniso_U_11
_atom_site_aniso_U_22
_atom_site_aniso_U_33
_atom_site_aniso_U_23
_atom_site_aniso_U_13
_atom_site_aniso_U_12
C1 0.056(2) 0.132(3) 0.047(2) 0.015(2) -0.0061(16) -0.029(2)
C2 0.043(2) 0.108(3) 0.054(2) 0.0317(19) 0.0075(16) 0.0126(18)
C3 0.074(2) 0.078(2) 0.0375(18) 0.0005(16) 0.0025(16) -0.0318(19)
C4 0.0439(17) 0.0580(18) 0.0479(18) 0.0119(13) 0.0110(14) 0.0067(14)
C5 0.0566(17) 0.0433(16) 0.0255(14) 0.0038(12) 0.0042(12) -0.0099(13)
C6 0.0382(14) 0.0390(15) 0.0305(14) 0.0058(11) 0.0048(11) -0.0050(12)
C7 0.099(2) 0.0330(15) 0.0324(16) -0.0057(12) 0.0136(15) -0.0034(15)
C8 0.0385(15) 0.0520(17) 0.0349(15) 0.0099(12) 0.0054(12) 0.0026(13)
C9 0.0473(18) 0.085(2) 0.059(2) 0.0122(17) -0.0009(14) -0.0141(16)
C10 0.096(2) 0.0476(18) 0.0485(19) 0.0020(15) 0.0222(17) 0.0257(17)
C11 0.0514(18) 0.069(2) 0.0522(19) 0.0151(16) 0.0179(15) 0.0224(15)
C12 0.0415(17) 0.079(2) 0.0437(18) 0.0014(15) 0.0041(14) -0.0007(14)
C13 0.0534(19) 0.097(3) 0.0423(19) 0.0011(18) -0.0003(14) -0.0213(19)
C14 0.0430(16) 0.0459(16) 0.0358(15) 0.0004(12) 0.0032(12) 0.0011(13)
C15 0.085(2) 0.062(2) 0.0340(16) -0.0083(14) 0.0129(16) -0.0360(18)
C16 0.0452(15) 0.0367(14) 0.0242(13) 0.0029(11) 0.0052(11) -0.0039(12)
C17 0.0681(19) 0.0390(16) 0.0262(14) -0.0005(12) 0.0106(13) -0.0113(14)
C18 0.111(3) 0.0347(16) 0.0285(16) -0.0017(12) 0.0111(16) -0.0003(16)
C19 0.108(3) 0.0471(18) 0.0435(18) 0.0036(15) 0.0210(17) 0.0310(17)
C20 0.0621(19) 0.067(2) 0.0492(19) 0.0113(15) 0.0151(15) 0.0248(16)
C21 0.0442(15) 0.0524(17) 0.0377(16) 0.0091(13) 0.0076(12) 0.0067(13)
C22 0.0442(17) 0.080(2) 0.063(2) 0.0107(17) -0.0009(14) -0.0006(15)
N1 0.0389(12) 0.0368(12) 0.0359(12) -0.0056(9) 0.0062(10) 0.0011(9)
N2 0.0461(13) 0.0346(12) 0.0332(12) -0.0016(9) 0.0023(10) 0.0049(10)
O1 0.1145(16) 0.0338(10) 0.0353(11) 0.0029(8) 0.0158(11) 0.0013(11)
O2 0.1325(18) 0.0312(10) 0.0343(11) 0.0002(8) 0.0124(11) -0.0030(11)

loop_
_atom_type_symbol
_atom_type_description
_atom_type_scat_dispersion_real
_atom_type_scat_dispersion_imag
_atom_type_scat_source
C C 0.0033 0.0016 'International Tables Vol C Tables 4.2.6.8 and 6.1.1.4'
H H 0.0000 0.0000 'International Tables Vol C Tables 4.2.6.8 and 6.1.1.4'
N N 0.0061 0.0033 'International Tables Vol C Tables 4.2.6.8 and 6.1.1.4'
O O 0.0106 0.0060 'International Tables Vol C Tables 4.2.6.8 and 6.1.1.4'

loop_
_geom_angle_atom_site_label_1
_geom_angle_atom_site_label_2
_geom_angle_atom_site_label_3
_geom_angle
_geom_angle_site_symmetry_1
_geom_angle_site_symmetry_3
_geom_angle_publ_flag
C3 C1 C2 118.9(3) . . ?
C1 C2 C4 120.5(3) . . ?
C1 C3 C5 122.7(3) . . ?
C2 C4 C6 120.7(3) . . ?
C3 C5 C6 118.0(3) . . ?
C3 C5 C7 119.6(3) . . ?
C6 C5 C7 122.3(2) . . ?
C4 C6 C5 119.0(2) . . ?
C4 C6 N1 120.2(2) . . ?
C5 C6 N1 120.6(2) . . ?
O1 C7 C5 110.9(2) . . ?
O1 C7 C10 112.1(2) . . ?
C5 C7 C10 115.1(2) . . ?
N1 C8 C11 111.5(2) . . ?
N1 C8 C9 108.3(2) . . ?
C11 C8 C9 110.5(2) . . ?
C7 C10 C11 114.2(2) . . ?
C10 C11 C8 115.9(2) . . ?
C13 C12 C14 119.8(3) . . ?
C12 C13 C15 119.2(3) . . ?
C12 C14 C16 122.0(3) . . ?
C13 C15 C17 122.2(3) . . ?
C14 C16 C17 118.9(2) . . ?
C14 C16 N2 120.1(2) . . ?
C17 C16 N2 121.0(2) . . ?
C15 C17 C16 117.9(3) . . ?
C15 C17 C18 119.8(3) . . ?
C16 C17 C18 122.2(2) . . ?
O2 C18 C17 111.3(2) . . ?
O2 C18 C19 110.9(2) . . ?
C17 C18 C19 115.8(2) . . ?
C18 C19 C20 115.4(2) . . ?
C19 C20 C21 116.1(2) . . ?
N2 C21 C22 108.2(2) . . ?
N2 C21 C20 111.2(2) . . ?
C22 C21 C20 111.0(2) . . ?
C6 N1 C8 117.76(18) . . ?
C16 N2 C21 117.50(18) . . ?

loop_
_geom_bond_atom_site_label_1
_geom_bond_atom_site_label_2
_geom_bond_distance
_geom_bond_site_symmetry_2
_geom_bond_publ_flag
C1 C3 1.363(4) . ?
C1 C2 1.366(4) . ?
C2 C4 1.381(4) . ?
C3 C5 1.384(3) . ?
C4 C6 1.387(3) . ?
C5 C6 1.402(3) . ?
C5 C7 1.506(3) . ?
C6 N1 1.412(3) . ?
C7 O1 1.443(3) . ?
C7 C10 1.510(4) . ?
C8 N1 1.484(3) . ?
C8 C11 1.515(3) . ?
C8 C9 1.525(3) . ?
C10 C11 1.514(4) . ?
C12 C13 1.371(4) . ?
C12 C14 1.372(3) . ?
C13 C15 1.379(4) . ?
C14 C16 1.386(3) . ?
C15 C17 1.396(4) . ?
C16 C17 1.403(3) . ?
C16 N2 1.415(3) . ?
C17 C18 1.506(4) . ?
C18 O2 1.448(3) . ?
C18 C19 1.513(4) . ?
C19 C20 1.517(4) . ?
C20 C21 1.519(3) . ?
C21 N2 1.483(3) . ?
C21 C22 1.515(3) . ?
